data_4342408
loop_
_publ_author_name
'Feng, Jiang-He'
'Hu, Chun-Li'
'Xu, Xiang'
'Kong, Fang'
'Mao, Jiang-Gao'

_publ_section_title
;
 Na2RE2TeO4(BO3)2 (RE = Y, Dy-Lu): Luminescent and Structural Studies on a
 Series of Mixed Metal Borotellurates.
;
_journal_issue 5
_journal_name_full 'Inorganic chemistry'
_journal_page_first 2447
_journal_paper_doi 10.1021/ic503068s
_journal_volume 54
_journal_year 2015
_chemical_formula_sum 'B2 Lu2 Na2 O10 Te'
_chemical_formula_weight 705.14
_chemical_name_systematic
; 
 ? 
;
_space_group_IT_number 14
_symmetry_cell_setting monoclinic
_symmetry_space_group_name_Hall '-P 2ybc'
_symmetry_space_group_name_H-M 'P 1 21/c 1'
_atom_sites_solution_hydrogens none
_atom_sites_solution_primary direct
_atom_sites_solution_secondary difmap
_audit_creation_method SHELXL-97
_cell_angle_alpha 90.00
_cell_angle_beta 103.714(7)
_cell_angle_gamma 90.00
_cell_formula_units_Z 2
_cell_length_a 6.2588(5)
_cell_length_b 9.7998(8)
_cell_length_c 6.6539(5)
_cell_measurement_temperature 293(2)
_cell_volume 396.48(6)
_computing_structure_refinement 'SHELXL-97 (Sheldrick, 1997)'
_computing_structure_solution 'SHELXS-97 (Sheldrick, 1990)'
_diffrn_ambient_temperature 293(2)
_diffrn_measured_fraction_theta_full 0.999
_diffrn_measured_fraction_theta_max 0.999
_diffrn_measurement_device_type 'SuperNova, Dual, Cu at zero, Atlas'
_diffrn_radiation_monochromator mirror
_diffrn_radiation_source 'SuperNova (Mo) X-ray Source'
_diffrn_radiation_type MoK\a
_diffrn_radiation_wavelength 0.71073
_diffrn_reflns_av_R_equivalents 0.0675
_diffrn_reflns_av_sigmaI/netI 0.0605
_diffrn_reflns_limit_h_max 7
_diffrn_reflns_limit_h_min -7
_diffrn_reflns_limit_k_max 9
_diffrn_reflns_limit_k_min -12
_diffrn_reflns_limit_l_max 7
_diffrn_reflns_limit_l_min -8
_diffrn_reflns_number 2545
_diffrn_reflns_theta_full 26.37
_diffrn_reflns_theta_max 26.37
_diffrn_reflns_theta_min 3.35
_exptl_absorpt_coefficient_mu 28.516
_exptl_absorpt_correction_T_max 1.00000
_exptl_absorpt_correction_T_min 0.25142
_exptl_absorpt_correction_type multi-scan
_exptl_crystal_colour Colorless
_exptl_crystal_density_diffrn 5.907
_exptl_crystal_density_method 'not measured'
_exptl_crystal_description block
_exptl_crystal_F_000 612
_exptl_crystal_size_max 0.0500
_exptl_crystal_size_mid 0.0400
_exptl_crystal_size_min 0.0300
_refine_diff_density_max 3.737
_refine_diff_density_min -1.906
_refine_diff_density_rms 0.486
_refine_ls_extinction_coef 0.0325(14)
_refine_ls_extinction_expression Fc^*^=kFc[1+0.001xFc^2^\l^3^/sin(2\q)]^-1/4^
_refine_ls_extinction_method SHELXL
_refine_ls_goodness_of_fit_ref 1.064
_refine_ls_hydrogen_treatment none
_refine_ls_matrix_type full
_refine_ls_number_parameters 80
_refine_ls_number_reflns 811
_refine_ls_number_restraints 24
_refine_ls_restrained_S_all 1.052
_refine_ls_R_factor_all 0.0373
_refine_ls_R_factor_gt 0.0313
_refine_ls_shift/su_max 0.002
_refine_ls_shift/su_mean 0.000
_refine_ls_structure_factor_coef Fsqd
_refine_ls_weighting_details 'calc w=1/[\s^2^(Fo^2^)+(0.0343P)^2^+0.0000P] where P=(Fo^2^+2Fc^2^)/3'
_refine_ls_weighting_scheme calc
_refine_ls_wR_factor_gt 0.0731
_refine_ls_wR_factor_ref 0.0785
_reflns_number_gt 696
_reflns_number_total 811
_reflns_threshold_expression >2sigma(I)
_cod_data_source_file ic503068s_si_002.cif
_cod_data_source_block Na2Lu2TeB2O10
_cod_depositor_comments
;
The following automatic conversions were performed:

'_exptl_absorpt_correction_type' value 'Multi-scan' changed to
'multi-scan' according to
/usr/data/users/saulius/crontab/automatic-downloads/rss-feeds/ACS/lib/dictionaries/cif_core.dic
dictionary named 'cif_core.dic' version 2.4.2 from 2011-04-26.

Automatic conversion script
Id: cif_fix_values 3008 2015-01-20 13:52:24Z robertas 

 Adding full bibliography for 4342402--4342408.cif.
;
_cod_original_cell_volume 396.48(5)
_cod_original_sg_symbol_H-M P2(1)/c
_cod_database_code 4342408

loop_
_symmetry_equiv_pos_as_xyz
'x, y, z'
'-x, y+1/2, -z+1/2'
'-x, -y, -z'
'x, -y-1/2, z-1/2'

loop_
_atom_site_label
_atom_site_type_symbol
_atom_site_fract_x
_atom_site_fract_y
_atom_site_fract_z
_atom_site_U_iso_or_equiv
_atom_site_adp_type
_atom_site_occupancy
_atom_site_symmetry_multiplicity
_atom_site_calc_flag
_atom_site_refinement_flags
Lu1 Lu 0.12695(7) 0.83416(5) 0.02359(6) 0.0047(3) Uani 1 1 d .
Te1 Te 0.0000 0.5000 0.0000 0.0040(3) Uani 1 2 d S
Na1 Na -0.4179(8) 0.6103(5) 0.1661(6) 0.0166(11) Uani 1 1 d .
O1 O 0.4755(12) 0.8291(7) 0.0492(12) 0.0080(17) Uani 1 1 d .
O2 O -0.0014(13) 0.6520(7) 0.1811(11) 0.0093(17) Uani 1 1 d U
O3 O 0.2870(13) 0.4348(8) 0.1607(10) 0.0089(17) Uani 1 1 d U
O4 O -0.1953(12) 0.9379(7) 0.0081(10) 0.0065(16) Uani 1 1 d U
O5 O -0.1634(13) 0.3847(8) 0.1373(10) 0.0073(16) Uani 1 1 d .
B1 B 0.338(2) 0.3993(14) 0.3735(19) 0.011(3) Uani 1 1 d U

loop_
_atom_site_aniso_label
_atom_site_aniso_U_11
_atom_site_aniso_U_22
_atom_site_aniso_U_33
_atom_site_aniso_U_23
_atom_site_aniso_U_13
_atom_site_aniso_U_12
Lu1 0.0044(4) 0.0047(3) 0.0040(3) 0.00004(15) -0.0012(2) -0.00021(17)
Te1 0.0045(6) 0.0026(5) 0.0038(5) 0.0001(4) -0.0011(4) -0.0005(4)
Na1 0.013(2) 0.016(3) 0.019(2) -0.001(2) 0.001(2) 0.002(2)
O1 0.002(4) 0.006(4) 0.014(4) -0.003(3) -0.002(3) -0.001(3)
O2 0.012(3) 0.007(3) 0.010(3) 0.002(2) 0.004(2) 0.002(2)
O3 0.010(3) 0.008(3) 0.008(3) 0.004(2) 0.000(2) 0.003(3)
O4 0.004(3) 0.007(3) 0.007(3) -0.001(2) 0.000(2) -0.002(3)
O5 0.008(4) 0.010(4) 0.004(3) -0.004(3) 0.003(3) -0.004(3)
B1 0.010(4) 0.008(4) 0.014(3) -0.001(3) 0.001(3) -0.002(3)

loop_
_atom_type_symbol
_atom_type_description
_atom_type_scat_dispersion_real
_atom_type_scat_dispersion_imag
_atom_type_scat_source
B B 0.0013 0.0007 'International Tables Vol C Tables 4.2.6.8 and 6.1.1.4'
O O 0.0106 0.0060 'International Tables Vol C Tables 4.2.6.8 and 6.1.1.4'
Na Na 0.0362 0.0249 'International Tables Vol C Tables 4.2.6.8 and 6.1.1.4'
Te Te -0.5308 1.6751 'International Tables Vol C Tables 4.2.6.8 and 6.1.1.4'
Lu Lu -0.4720 5.8584 'International Tables Vol C Tables 4.2.6.8 and 6.1.1.4'

loop_
_geom_angle_atom_site_label_1
_geom_angle_atom_site_label_2
_geom_angle_atom_site_label_3
_geom_angle
_geom_angle_site_symmetry_1
_geom_angle_site_symmetry_3
O1 Lu1 O2 101.3(3) . 4_575
O1 Lu1 O4 154.3(3) . .
O2 Lu1 O4 79.8(3) 4_575 .
O1 Lu1 O5 93.7(3) . 2
O2 Lu1 O5 158.2(3) 4_575 2
O4 Lu1 O5 79.8(3) . 2
O1 Lu1 O4 79.7(3) . 3_575
O2 Lu1 O4 82.9(2) 4_575 3_575
O4 Lu1 O4 74.9(3) . 3_575
O5 Lu1 O4 84.4(3) 2 3_575
O1 Lu1 O2 113.7(3) . .
O2 Lu1 O2 115.5(3) 4_575 .
O4 Lu1 O2 88.0(3) . .
O5 Lu1 O2 71.4(3) 2 .
O4 Lu1 O2 152.6(3) 3_575 .
O1 Lu1 O5 79.4(3) . 3_565
O2 Lu1 O5 69.7(2) 4_575 3_565
O4 Lu1 O5 123.9(3) . 3_565
O5 Lu1 O5 129.3(2) 2 3_565
O4 Lu1 O5 141.2(2) 3_575 3_565
O2 Lu1 O5 66.2(3) . 3_565
O1 Lu1 Te1 101.86(18) . .
O2 Lu1 Te1 89.28(18) 4_575 .
O4 Lu1 Te1 103.85(19) . .
O5 Lu1 Te1 103.1(2) 2 .
O4 Lu1 Te1 172.21(16) 3_575 .
O2 Lu1 Te1 33.37(18) . .
O5 Lu1 Te1 33.57(17) 3_565 .
O1 Lu1 Na1 39.4(2) . 1_655
O2 Lu1 Na1 112.5(2) 4_575 1_655
O4 Lu1 Na1 162.2(2) . 1_655
O5 Lu1 Na1 89.1(2) 2 1_655
O4 Lu1 Na1 118.2(2) 3_575 1_655
O2 Lu1 Na1 75.2(2) . 1_655
O5 Lu1 Na1 54.44(19) 3_565 1_655
Te1 Lu1 Na1 64.90(8) . 1_655
O1 Lu1 Lu1 116.54(19) . 3_575
O2 Lu1 Lu1 79.15(19) 4_575 3_575
O4 Lu1 Lu1 37.97(19) . 3_575
O5 Lu1 Lu1 80.1(2) 2 3_575
O4 Lu1 Lu1 36.92(19) 3_575 3_575
O2 Lu1 Lu1 122.95(19) . 3_575
O5 Lu1 Lu1 147.53(17) 3_565 3_575
Te1 Lu1 Lu1 141.30(2) . 3_575
Na1 Lu1 Lu1 153.27(8) 1_655 3_575
O1 Lu1 Na1 66.9(2) . 2
O2 Lu1 Na1 123.2(2) 4_575 2
O4 Lu1 Na1 90.73(19) . 2
O5 Lu1 Na1 49.6(2) 2 2
O4 Lu1 Na1 40.99(17) 3_575 2
O2 Lu1 Na1 120.07(19) . 2
O5 Lu1 Na1 145.4(2) 3_565 2
Te1 Lu1 Na1 146.62(7) . 2
Na1 Lu1 Na1 92.66(4) 1_655 2
Lu1 Lu1 Na1 61.76(8) 3_575 2
O1 Lu1 Na1 144.8(2) . 4_575
O2 Lu1 Na1 44.2(2) 4_575 4_575
O4 Lu1 Na1 38.93(18) . 4_575
O5 Lu1 Na1 117.8(2) 2 4_575
O4 Lu1 Na1 87.79(19) 3_575 4_575
O2 Lu1 Na1 92.2(2) . 4_575
O5 Lu1 Na1 90.9(2) 3_565 4_575
Te1 Lu1 Na1 86.66(8) . 4_575
Na1 Lu1 Na1 145.29(8) 1_655 4_575
Lu1 Lu1 Na1 59.43(8) 3_575 4_575
Na1 Lu1 Na1 121.19(7) 2 4_575
O5 Te1 O5 180.000(1) . 3_565
O5 Te1 O2 94.4(3) . .
O5 Te1 O2 85.6(3) 3_565 .
O5 Te1 O2 85.6(3) . 3_565
O5 Te1 O2 94.4(3) 3_565 3_565
O2 Te1 O2 180.0 . 3_565
O5 Te1 O3 94.1(3) . .
O5 Te1 O3 85.9(3) 3_565 .
O2 Te1 O3 92.9(3) . .
O2 Te1 O3 87.1(3) 3_565 .
O5 Te1 O3 85.9(3) . 3_565
O5 Te1 O3 94.1(3) 3_565 3_565
O2 Te1 O3 87.1(3) . 3_565
O2 Te1 O3 92.9(3) 3_565 3_565
O3 Te1 O3 180.000(1) . 3_565
O5 Te1 Na1 57.7(3) . .
O5 Te1 Na1 122.3(3) 3_565 .
O2 Te1 Na1 53.5(3) . .
O2 Te1 Na1 126.5(3) 3_565 .
O3 Te1 Na1 128.8(2) . .
O3 Te1 Na1 51.2(2) 3_565 .
O5 Te1 Na1 122.3(3) . 3_565
O5 Te1 Na1 57.7(3) 3_565 3_565
O2 Te1 Na1 126.5(3) . 3_565
O2 Te1 Na1 53.5(3) 3_565 3_565
O3 Te1 Na1 51.2(2) . 3_565
O3 Te1 Na1 128.8(2) 3_565 3_565
Na1 Te1 Na1 180.0 . 3_565
O5 Te1 Lu1 134.9(2) . .
O5 Te1 Lu1 45.1(2) 3_565 .
O2 Te1 Lu1 41.5(2) . .
O2 Te1 Lu1 138.5(2) 3_565 .
O3 Te1 Lu1 96.7(2) . .
O3 Te1 Lu1 83.3(2) 3_565 .
Na1 Te1 Lu1 82.00(9) . .
Na1 Te1 Lu1 98.00(9) 3_565 .
O5 Te1 Lu1 45.1(2) . 3_565
O5 Te1 Lu1 134.9(2) 3_565 3_565
O2 Te1 Lu1 138.5(2) . 3_565
O2 Te1 Lu1 41.5(2) 3_565 3_565
O3 Te1 Lu1 83.3(2) . 3_565
O3 Te1 Lu1 96.7(2) 3_565 3_565
Na1 Te1 Lu1 98.00(9) . 3_565
Na1 Te1 Lu1 82.00(9) 3_565 3_565
Lu1 Te1 Lu1 180.0 . 3_565
O5 Te1 Na1 129.3(2) . 1_655
O5 Te1 Na1 50.7(2) 3_565 1_655
O2 Te1 Na1 74.7(3) . 1_655
O2 Te1 Na1 105.3(3) 3_565 1_655
O3 Te1 Na1 39.3(2) . 1_655
O3 Te1 Na1 140.7(2) 3_565 1_655
Na1 Te1 Na1 127.83(14) . 1_655
Na1 Te1 Na1 52.17(14) 3_565 1_655
Lu1 Te1 Na1 59.86(8) . 1_655
Lu1 Te1 Na1 120.14(8) 3_565 1_655
O5 Te1 Na1 50.7(2) . 3_465
O5 Te1 Na1 129.3(2) 3_565 3_465
O2 Te1 Na1 105.3(3) . 3_465
O2 Te1 Na1 74.7(3) 3_565 3_465
O3 Te1 Na1 140.7(2) . 3_465
O3 Te1 Na1 39.3(2) 3_565 3_465
Na1 Te1 Na1 52.17(14) . 3_465
Na1 Te1 Na1 127.83(14) 3_565 3_465
Lu1 Te1 Na1 120.14(8) . 3_465
Lu1 Te1 Na1 59.86(8) 3_565 3_465
Na1 Te1 Na1 180.0 1_655 3_465
O1 Na1 O4 123.5(3) 1_455 4_576
O1 Na1 O3 118.3(3) 1_455 1_455
O4 Na1 O3 97.9(3) 4_576 1_455
O1 Na1 O3 90.0(3) 1_455 3_565
O4 Na1 O3 122.8(3) 4_576 3_565
O3 Na1 O3 104.7(3) 1_455 3_565
O1 Na1 O2 94.2(3) 1_455 .
O4 Na1 O2 69.4(3) 4_576 .
O3 Na1 O2 145.9(3) 1_455 .
O3 Na1 O2 62.5(3) 3_565 .
O1 Na1 O5 147.2(3) 1_455 .
O4 Na1 O5 72.3(3) 4_576 .
O3 Na1 O5 83.4(3) 1_455 .
O3 Na1 O5 59.5(2) 3_565 .
O2 Na1 O5 62.7(2) . .
O1 Na1 O1 89.9(3) 1_455 4_476
O4 Na1 O1 53.3(2) 4_576 4_476
O3 Na1 O1 80.1(3) 1_455 4_476
O3 Na1 O1 174.6(3) 3_565 4_476
O2 Na1 O1 112.1(3) . 4_476
O5 Na1 O1 119.4(3) . 4_476
O1 Na1 B1 27.2(3) 1_455 2
O4 Na1 B1 101.7(3) 4_576 2
O3 Na1 B1 143.9(4) 1_455 2
O3 Na1 B1 89.7(3) 3_565 2
O2 Na1 B1 70.0(3) . 2
O5 Na1 B1 131.4(4) . 2
O1 Na1 B1 87.7(3) 4_476 2
O1 Na1 O5 67.2(3) 1_455 3_465
O4 Na1 O5 151.8(3) 4_576 3_465
O3 Na1 O5 57.6(2) 1_455 3_465
O3 Na1 O5 80.1(2) 3_565 3_465
O2 Na1 O5 138.6(3) . 3_465
O5 Na1 O5 113.9(2) . 3_465
O1 Na1 O5 104.8(3) 4_476 3_465
B1 Na1 O5 93.9(3) 2 3_465
O1 Na1 B1 109.7(4) 1_455 3_566
O4 Na1 B1 26.9(3) 4_576 3_566
O3 Na1 B1 86.4(3) 1_455 3_566
O3 Na1 B1 149.7(4) 3_565 3_566
O2 Na1 B1 92.4(3) . 3_566
O5 Na1 B1 95.0(3) . 3_566
O1 Na1 B1 26.6(3) 4_476 3_566
B1 Na1 B1 97.7(4) 2 3_566
O5 Na1 B1 128.2(3) 3_465 3_566
O1 Na1 B1 129.4(4) 1_455 1_455
O4 Na1 B1 71.6(3) 4_576 1_455
O3 Na1 B1 27.0(3) 1_455 1_455
O3 Na1 B1 124.1(4) 3_565 1_455
O2 Na1 B1 133.0(3) . 1_455
O5 Na1 B1 81.3(3) . 1_455
O1 Na1 B1 59.5(3) 4_476 1_455
B1 Na1 B1 144.1(3) 2 1_455
O5 Na1 B1 82.0(3) 3_465 1_455
B1 Na1 B1 60.0(4) 3_566 1_455
O1 Na1 Na1 112.7(3) 1_455 3_465
O4 Na1 Na1 123.8(3) 4_576 3_465
O3 Na1 Na1 52.6(2) 1_455 3_465
O3 Na1 Na1 52.0(2) 3_565 3_465
O2 Na1 Na1 107.2(3) . 3_465
O5 Na1 Na1 59.3(2) . 3_465
O1 Na1 Na1 132.7(3) 4_476 3_465
B1 Na1 Na1 130.9(3) 2 3_465
O5 Na1 Na1 54.7(2) 3_465 3_465
B1 Na1 Na1 131.2(4) 3_566 3_465
B1 Na1 Na1 74.6(3) 1_455 3_465
B1 O1 Lu1 142.2(7) 2_655 .
B1 O1 Na1 100.9(7) 2_655 1_655
Lu1 O1 Na1 104.7(3) . 1_655
B1 O1 Na1 82.5(7) 2_655 4_675
Lu1 O1 Na1 111.9(3) . 4_675
Na1 O1 Na1 112.5(3) 1_655 4_675
Te1 O2 Lu1 129.3(4) . 4_576
Te1 O2 Lu1 105.2(3) . .
Lu1 O2 Lu1 109.7(3) 4_576 .
Te1 O2 Na1 90.5(3) . .
Lu1 O2 Na1 99.3(3) 4_576 .
Lu1 O2 Na1 123.7(3) . .
B1 O3 Te1 125.6(7) . .
B1 O3 Na1 99.4(6) . 1_655
Te1 O3 Na1 111.0(3) . 1_655
B1 O3 Na1 140.4(7) . 3_565
Te1 O3 Na1 91.7(3) . 3_565
Na1 O3 Na1 75.3(3) 1_655 3_565
B1 O4 Lu1 123.2(7) 2 .
B1 O4 Lu1 118.8(7) 2 3_575
Lu1 O4 Lu1 105.1(3) . 3_575
B1 O4 Na1 100.3(7) 2 4_575
Lu1 O4 Na1 105.5(3) . 4_575
Lu1 O4 Na1 100.5(3) 3_575 4_575
Te1 O5 Lu1 132.1(4) . 2_545
Te1 O5 Lu1 101.3(3) . 3_565
Lu1 O5 Lu1 104.3(3) 2_545 3_565
Te1 O5 Na1 86.7(3) . .
Lu1 O5 Na1 91.7(3) 2_545 .
Lu1 O5 Na1 148.6(3) 3_565 .
Te1 O5 Na1 99.0(3) . 3_465
Lu1 O5 Na1 123.8(3) 2_545 3_465
Lu1 O5 Na1 82.6(2) 3_565 3_465
Na1 O5 Na1 66.1(2) . 3_465
O1 B1 O4 122.9(10) 2_645 2_545
O1 B1 O3 118.3(11) 2_645 .
O4 B1 O3 118.8(11) 2_545 .
O1 B1 Na1 51.9(6) 2_645 2_545
O4 B1 Na1 118.1(8) 2_545 2_545
O3 B1 Na1 98.7(7) . 2_545
O1 B1 Na1 70.9(6) 2_645 3_566
O4 B1 Na1 52.8(5) 2_545 3_566
O3 B1 Na1 167.1(9) . 3_566
Na1 B1 Na1 94.1(4) 2_545 3_566
O1 B1 Na1 92.0(7) 2_645 1_655
O4 B1 Na1 121.9(8) 2_545 1_655
O3 B1 Na1 53.6(5) . 1_655
Na1 B1 Na1 120.0(5) 2_545 1_655
Na1 B1 Na1 120.0(4) 3_566 1_655

loop_
_geom_bond_atom_site_label_1
_geom_bond_atom_site_label_2
_geom_bond_distance
_geom_bond_site_symmetry_2
Lu1 O1 2.148(8) .
Lu1 O2 2.234(7) 4_575
Lu1 O4 2.239(7) .
Lu1 O5 2.268(7) 2
Lu1 O4 2.294(7) 3_575
Lu1 O2 2.308(7) .
Lu1 O5 2.432(8) 3_565
Lu1 Te1 3.3646(5) .
Lu1 Na1 3.542(5) 1_655
Lu1 Lu1 3.5989(9) 3_575
Lu1 Na1 3.622(5) 2
Lu1 Na1 3.706(5) 4_575
Te1 O5 1.897(8) .
Te1 O5 1.897(8) 3_565
Te1 O2 1.918(7) .
Te1 O2 1.918(7) 3_565
Te1 O3 1.967(7) .
Te1 O3 1.967(7) 3_565
Te1 Na1 3.256(5) .
Te1 Na1 3.256(5) 3_565
Te1 Lu1 3.3646(5) 3_565
Te1 Na1 3.709(5) 1_655
Te1 Na1 3.709(5) 3_465
Na1 O1 2.324(8) 1_455
Na1 O4 2.416(8) 4_576
Na1 O3 2.518(9) 1_455
Na1 O3 2.538(8) 3_565
Na1 O2 2.617(9) .
Na1 O5 2.758(10) .
Na1 O1 2.846(9) 4_476
Na1 B1 2.899(15) 2
Na1 O5 2.905(9) 3_465
Na1 B1 2.986(13) 3_566
Na1 B1 3.086(14) 1_455
Na1 Na1 3.089(9) 3_465
O1 B1 1.348(15) 2_655
O1 Na1 2.324(8) 1_655
O1 Na1 2.846(9) 4_675
O2 Lu1 2.234(7) 4_576
O3 B1 1.419(14) .
O3 Na1 2.518(9) 1_655
O3 Na1 2.538(8) 3_565
O4 B1 1.375(15) 2
O4 Lu1 2.294(7) 3_575
O4 Na1 2.416(8) 4_575
O5 Lu1 2.268(7) 2_545
O5 Lu1 2.432(8) 3_565
O5 Na1 2.905(9) 3_465
B1 O1 1.348(15) 2_645
B1 O4 1.375(15) 2_545
B1 Na1 2.899(15) 2_545
B1 Na1 2.986(13) 3_566
B1 Na1 3.086(14) 1_655
